data_7056546
loop_
_publ_author_name
'shi, tian'
'Chen, Ya-Guang'
'Ren, Xiao-Yan'

_publ_section_title
;
 Synthesis, characterization and properties of lanthanide coordination
 polymers with 3,5-bis(4-carboxyphenylmethyloxy) benzoic acid
;
_journal_name_full 'New J. Chem.'
_journal_paper_doi 10.1039/C7NJ01650F
_journal_year 2017
_chemical_formula_moiety '2(C23 H19 Lu O10, 3.5(H2O))'
_chemical_formula_sum 'C46 H52 Lu2 O27'
_chemical_formula_weight 1386.81
_space_group_crystal_system monoclinic
_space_group_IT_number 12
_space_group_name_Hall '-C 2y'
_space_group_name_H-M_alt 'C 1 2/m 1'
_symmetry_space_group_name_Hall '-C 2y'
_symmetry_space_group_name_H-M 'C 1 2/m 1'
_atom_sites_solution_hydrogens mixed
_audit_creation_method SHELXL-2017/1
_audit_update_record
;
2017-08-21 deposited with the CCDC.
2017-08-23 downloaded from the CCDC.
;
_cell_angle_alpha 90
_cell_angle_beta 104.280(5)
_cell_angle_gamma 90
_cell_formula_units_Z 2
_cell_length_a 13.535(5)
_cell_length_b 23.826(5)
_cell_length_c 8.463(5)
_cell_measurement_reflns_used 30
_cell_measurement_temperature 296(2)
_cell_measurement_theta_max 15
_cell_measurement_theta_min 7.5
_cell_volume 2644.9(19)
_computing_cell_refinement 'Bruker XSCANS'
_computing_data_collection 'Bruker XSCANS'
_computing_data_reduction 'Bruker SHELXTL'
_computing_molecular_graphics 'Bruker SHELXTL'
_computing_publication_material 'Bruker SHELXTL'
_computing_structure_refinement 'SHELXL-2017/1 (Sheldrick, 2017)'
_computing_structure_solution 'Bruker SHELXTL'
_diffrn_ambient_temperature 296(2)
_diffrn_measured_fraction_theta_full 0.994
_diffrn_measured_fraction_theta_max 0.994
_diffrn_measurement_device_type 'Bruker P4'
_diffrn_measurement_method '\w scans'
_diffrn_radiation_type MoK\a
_diffrn_radiation_wavelength 0.71069
_diffrn_reflns_av_R_equivalents 0.0647
_diffrn_reflns_av_unetI/netI 0.0686
_diffrn_reflns_Laue_measured_fraction_full 0.994
_diffrn_reflns_Laue_measured_fraction_max 0.994
_diffrn_reflns_limit_h_max 14
_diffrn_reflns_limit_h_min -16
_diffrn_reflns_limit_k_max 28
_diffrn_reflns_limit_k_min -28
_diffrn_reflns_limit_l_max 9
_diffrn_reflns_limit_l_min -10
_diffrn_reflns_number 7622
_diffrn_reflns_point_group_measured_fraction_full 0.994
_diffrn_reflns_point_group_measured_fraction_max 0.994
_diffrn_reflns_theta_full 25.106
_diffrn_reflns_theta_max 25.106
_diffrn_reflns_theta_min 1.709
_diffrn_source 'fine-focus sealed tube'
_exptl_absorpt_coefficient_mu 3.798
_exptl_absorpt_correction_T_max 0.684
_exptl_absorpt_correction_T_min 0.510
_exptl_absorpt_correction_type multi-scan
_exptl_crystal_colour 'light yellow'
_exptl_crystal_density_diffrn 1.724
_exptl_crystal_description block
_exptl_crystal_F_000 1344
_exptl_crystal_size_max 0.18
_exptl_crystal_size_mid 0.15
_exptl_crystal_size_min 0.10
_refine_diff_density_max 0.807
_refine_diff_density_min -0.822
_refine_diff_density_rms 0.191
_refine_ls_extinction_method none
_refine_ls_goodness_of_fit_ref 1.101
_refine_ls_hydrogen_treatment constr
_refine_ls_matrix_type full
_refine_ls_number_parameters 183
_refine_ls_number_reflns 2425
_refine_ls_number_restraints 171
_refine_ls_restrained_S_all 1.067
_refine_ls_R_factor_all 0.0584
_refine_ls_R_factor_gt 0.0412
_refine_ls_shift/su_max 0.001
_refine_ls_shift/su_mean 0.000
_refine_ls_structure_factor_coef Fsqd
_refine_ls_weighting_details 'w=1/[\s^2^(Fo^2^)+(0.0637P)^2^] where P=(Fo^2^+2Fc^2^)/3'
_refine_ls_weighting_scheme calc
_refine_ls_wR_factor_gt 0.0955
_refine_ls_wR_factor_ref 0.1210
_reflns_Friedel_coverage 0.000
_reflns_number_gt 1982
_reflns_number_total 2425
_reflns_threshold_expression 'I > 2\s(I)'
_cod_data_source_file c7nj01650f2.cif
_cod_data_source_block 7
_cod_database_code 7056546
_shelx_shelxl_version_number 2017/1
_shelx_space_group_comment
; 
The symmetry employed for this shelxl refinement is uniquely defined 
by the following loop, which should always be used as a source of 
symmetry information in preference to the above space-group names. 
They are only intended as comments. 
;

loop_
_space_group_symop_operation_xyz
'x, y, z'
'-x, y, -z'
'x+1/2, y+1/2, z'
'-x+1/2, y+1/2, -z'
'-x, -y, -z'
'x, -y, z'
'-x+1/2, -y+1/2, -z'
'x+1/2, -y+1/2, z'

loop_
_atom_site_label
_atom_site_type_symbol
_atom_site_fract_x
_atom_site_fract_y
_atom_site_fract_z
_atom_site_U_iso_or_equiv
_atom_site_adp_type
_atom_site_occupancy
_atom_site_site_symmetry_order
_atom_site_calc_flag
_atom_site_refinement_flags_posn
_atom_site_refinement_flags_adp
_atom_site_refinement_flags_occupancy
_atom_site_disorder_assembly
_atom_site_disorder_group
Lu1 Lu 0.87873(4) 0.500000 0.16628(6) 0.02663(19) Uani 1 2 d S T P A .
O4A O 0.8810(11) 0.5487(5) 0.3985(18) 0.037(2) Uani 0.5 1 d . . P A 2
O1 O 0.4315(5) 0.9268(2) 1.0498(8) 0.0460(17) Uani 1 1 d . . . . .
O4B O 0.9005(11) 0.5743(5) 0.3662(18) 0.037(2) Uani 0.5 1 d . . P A 1
O1W O 1.0527(6) 0.500000 0.2939(11) 0.046(2) Uani 1 2 d S T P A .
H1W H 1.064502 0.477850 0.375106 0.068 Uiso 0.5 1 d R U P B -1
H1WA H 1.099282 0.500000 0.242406 0.068 Uiso 1 2 d R U P . .
O2 O 0.6020(5) 0.7195(2) 0.8137(7) 0.0413(16) Uani 1 1 d . . . . .
O2W O 0.7727(7) 0.500000 -0.0980(11) 0.047(2) Uani 1 2 d S T P A .
H2W H 0.724536 0.524310 -0.145256 0.070 Uiso 1 1 d R U . . .
O3 O 0.7498(5) 0.5625(3) 0.2030(9) 0.0542(18) Uani 1 1 d . . . . .
C1 C 0.500000 0.9024(4) 1.000000 0.029(2) Uani 1 2 d S T P . .
C2 C 0.500000 0.8393(4) 1.000000 0.021(2) Uani 1 2 d S T P . .
C3 C 0.5552(6) 0.8112(3) 0.9052(8) 0.0232(16) Uani 1 1 d . . . . .
H3 H 0.591932 0.830883 0.843718 0.028 Uiso 1 1 calc R U . . .
C4 C 0.5537(6) 0.7529(3) 0.9053(9) 0.0266(17) Uani 1 1 d . . . . .
C5 C 0.500000 0.7238(4) 1.000000 0.031(3) Uani 1 2 d S T P . .
H5 H 0.499998 0.684744 1.000001 0.037 Uiso 1 2 calc R U P . .
C6 C 0.6530(7) 0.7487(3) 0.7060(11) 0.041(2) Uani 1 1 d . . . . .
H6A H 0.708442 0.771462 0.768275 0.049 Uiso 1 1 calc R U . . .
H6B H 0.605556 0.772739 0.631375 0.049 Uiso 1 1 calc R U . . .
C7 C 0.6931(7) 0.7034(3) 0.6142(12) 0.0377(19) Uani 1 1 d . . . . .
C8 C 0.7885(7) 0.6809(4) 0.6728(13) 0.052(3) Uani 1 1 d . . . . .
H8 H 0.829183 0.692403 0.772783 0.063 Uiso 1 1 calc R U . . .
C9 C 0.8237(7) 0.6403(4) 0.5796(11) 0.040(2) Uani 1 1 d . . . . .
H9 H 0.888784 0.625404 0.617354 0.048 Uiso 1 1 calc R U . . .
C10 C 0.7645(6) 0.6226(3) 0.4366(10) 0.0305(17) Uani 1 1 d . . . . .
C11 C 0.6679(7) 0.6459(4) 0.3764(11) 0.042(2) Uani 1 1 d . . . . .
H11 H 0.627550 0.633805 0.276779 0.050 Uiso 1 1 calc R U . . .
C12 C 0.6319(7) 0.6864(4) 0.4630(11) 0.046(2) Uani 1 1 d . . . . .
H12 H 0.567955 0.702247 0.422108 0.056 Uiso 1 1 calc R U . . .
C13 C 0.8031(7) 0.5799(4) 0.3304(10) 0.0344(18) Uani 1 1 d . . . . .
O3W O 0.6265(8) 0.5826(5) -0.208(2) 0.169(6) Uani 1 1 d . . . . .
O5W O 0.438(3) 0.500000 -0.214(5) 0.127(12) Uiso 0.45 2 d S . P . .
O4W O 0.529(2) 0.5660(10) 0.031(4) 0.122(11) Uiso 0.375 1 d . . P . .
O6W O 0.486(5) 0.530(2) -0.449(8) 0.10(2) Uiso 0.15 1 d . . P . .

loop_
_atom_site_aniso_label
_atom_site_aniso_U_11
_atom_site_aniso_U_22
_atom_site_aniso_U_33
_atom_site_aniso_U_23
_atom_site_aniso_U_13
_atom_site_aniso_U_12
Lu1 0.0346(3) 0.0221(3) 0.0297(3) 0.000 0.0201(2) 0.000
O4A 0.045(4) 0.036(7) 0.032(5) -0.006(5) 0.016(4) 0.006(5)
O1 0.055(4) 0.024(3) 0.071(5) -0.006(3) 0.038(4) 0.003(3)
O4B 0.045(4) 0.036(7) 0.032(5) -0.006(5) 0.016(4) 0.006(5)
O1W 0.039(5) 0.053(6) 0.048(6) 0.000 0.019(4) 0.000
O2 0.056(4) 0.024(3) 0.055(4) -0.002(3) 0.035(3) 0.004(3)
O2W 0.054(6) 0.043(5) 0.040(5) 0.000 0.005(4) 0.000
O3 0.050(4) 0.056(4) 0.054(4) -0.029(3) 0.007(3) 0.014(3)
C1 0.042(6) 0.022(4) 0.028(6) 0.000 0.017(5) 0.000
C2 0.030(6) 0.017(4) 0.021(5) 0.000 0.012(4) 0.000
C3 0.039(4) 0.024(3) 0.012(4) 0.002(3) 0.017(3) 0.001(3)
C4 0.045(5) 0.025(3) 0.014(4) -0.004(3) 0.014(3) 0.002(3)
C5 0.048(7) 0.012(5) 0.038(7) 0.000 0.022(5) 0.000
C6 0.056(6) 0.032(4) 0.042(5) -0.004(4) 0.028(4) -0.003(4)
C7 0.037(4) 0.027(4) 0.055(5) -0.005(4) 0.023(4) -0.001(3)
C8 0.048(5) 0.045(5) 0.061(6) -0.021(5) 0.009(4) 0.007(4)
C9 0.042(5) 0.047(5) 0.031(4) -0.005(4) 0.011(4) 0.012(4)
C10 0.043(4) 0.033(4) 0.023(4) -0.002(3) 0.022(3) 0.000(3)
C11 0.045(5) 0.054(5) 0.029(5) -0.006(4) 0.015(4) 0.010(4)
C12 0.039(5) 0.057(6) 0.047(5) -0.012(4) 0.017(4) 0.010(4)
C13 0.046(4) 0.037(4) 0.025(4) -0.005(3) 0.019(3) 0.007(3)
O3W 0.103(9) 0.095(9) 0.289(18) 0.077(10) 0.009(10) 0.006(7)

loop_
_atom_type_symbol
_atom_type_description
_atom_type_scat_dispersion_real
_atom_type_scat_dispersion_imag
_atom_type_scat_source
C C 0.0033 0.0016 'International Tables Vol C Tables 4.2.6.8 and 6.1.1.4'
H H 0.0000 0.0000 'International Tables Vol C Tables 4.2.6.8 and 6.1.1.4'
Lu Lu -0.4720 5.8584 'International Tables Vol C Tables 4.2.6.8 and 6.1.1.4'
O O 0.0106 0.0060 'International Tables Vol C Tables 4.2.6.8 and 6.1.1.4'

loop_
_geom_angle_atom_site_label_1
_geom_angle_atom_site_label_2
_geom_angle_atom_site_label_3
_geom_angle
_geom_angle_site_symmetry_1
_geom_angle_site_symmetry_3
O1 Lu1 O1 104.4(3) 3_544 8_564
O1 Lu1 O4A 92.6(4) 3_544 6_565
O1 Lu1 O4A 148.4(4) 8_564 6_565
O1 Lu1 O4A 148.4(4) 3_544 .
O1 Lu1 O4A 92.6(4) 8_564 .
O4A Lu1 O4A 61.3(6) 6_565 .
O1 Lu1 O1W 78.8(2) 3_544 .
O1 Lu1 O1W 78.8(2) 8_564 .
O4A Lu1 O1W 78.7(4) 6_565 .
O4A Lu1 O1W 78.7(4) . .
O1 Lu1 O2W 76.3(2) 3_544 .
O1 Lu1 O2W 76.3(2) 8_564 .
O4A Lu1 O2W 134.4(4) 6_565 .
O4A Lu1 O2W 134.4(4) . .
O1W Lu1 O2W 138.8(3) . .
O1 Lu1 O3 83.8(2) 3_544 6_565
O1 Lu1 O3 152.2(2) 8_564 6_565
O1W Lu1 O3 129.0(2) . 6_565
O2W Lu1 O3 80.1(2) . 6_565
O1 Lu1 O3 152.2(2) 3_544 .
O1 Lu1 O3 83.8(2) 8_564 .
O4A Lu1 O3 93.5(4) 6_565 .
O4A Lu1 O3 54.6(4) . .
O1W Lu1 O3 129.0(2) . .
O2W Lu1 O3 80.1(2) . .
O3 Lu1 O3 77.8(4) 6_565 .
O1 Lu1 O4B 74.7(4) 3_544 6_565
O1 Lu1 O4B 153.5(4) 8_564 6_565
O1W Lu1 O4B 75.0(4) . 6_565
O2W Lu1 O4B 127.5(3) . 6_565
O3 Lu1 O4B 54.2(4) 6_565 6_565
O3 Lu1 O4B 109.6(4) . 6_565
O1 Lu1 O4B 153.5(4) 3_544 .
O1 Lu1 O4B 74.7(4) 8_564 .
O1W Lu1 O4B 75.0(4) . .
O2W Lu1 O4B 127.5(3) . .
O3 Lu1 O4B 109.6(4) 6_565 .
O3 Lu1 O4B 54.2(4) . .
O4B Lu1 O4B 94.2(6) 6_565 .
O1 Lu1 C13 172.6(2) 3_544 .
O1 Lu1 C13 83.0(2) 8_564 .
O4A Lu1 C13 80.9(4) 6_565 .
O4A Lu1 C13 28.7(4) . .
O1W Lu1 C13 103.2(2) . .
O2W Lu1 C13 105.7(3) . .
O3 Lu1 C13 89.5(3) 6_565 .
O3 Lu1 C13 26.6(2) . .
O4B Lu1 C13 98.8(4) 6_565 .
O4B Lu1 C13 28.4(4) . .
O1 Lu1 C13 83.0(2) 3_544 6_565
O1 Lu1 C13 172.6(2) 8_564 6_565
O1W Lu1 C13 103.2(2) . 6_565
O2W Lu1 C13 105.7(3) . 6_565
O3 Lu1 C13 26.6(2) 6_565 6_565
O3 Lu1 C13 89.5(3) . 6_565
O4B Lu1 C13 28.4(4) 6_565 6_565
O4B Lu1 C13 98.8(4) . 6_565
C13 Lu1 C13 89.6(4) . 6_565
C13 O4A Lu1 94.1(9) . .
C1 O1 Lu1 150.0(6) . 3_456
C13 O4B Lu1 88.3(8) . .
Lu1 O1W H1W 109.9 . .
Lu1 O1W H1WA 123.6 . .
H1W O1W H1WA 113.5 . .
C4 O2 C6 116.2(6) . .
Lu1 O2W H2W 129.7 . .
Lu1 O2W H2W 129.67(12) . 6_565
H2W O2W H2W 81.2 . 6_565
C13 O3 Lu1 92.0(5) . .
O1 C1 O1 124.6(10) . 2_657
O1 C1 C2 117.7(5) . .
O1 C1 C2 117.7(5) 2_657 .
C3 C2 C3 122.6(9) . 2_657
C3 C2 C1 118.7(5) . .
C3 C2 C1 118.7(5) 2_657 .
C4 C3 C2 118.0(7) . .
C4 C3 H3 121.0 . .
C2 C3 H3 121.0 . .
O2 C4 C3 124.4(6) . .
O2 C4 C5 115.0(7) . .
C3 C4 C5 120.6(7) . .
C4 C5 C4 120.2(9) . 2_657
C4 C5 H5 119.9 . .
C4 C5 H5 119.9 2_657 .
O2 C6 C7 105.6(6) . .
O2 C6 H6A 110.6 . .
C7 C6 H6A 110.6 . .
O2 C6 H6B 110.6 . .
C7 C6 H6B 110.6 . .
H6A C6 H6B 108.7 . .
C8 C7 C12 120.5(8) . .
C8 C7 C6 121.3(9) . .
C12 C7 C6 118.1(8) . .
C7 C8 C9 119.1(9) . .
C7 C8 H8 120.5 . .
C9 C8 H8 120.5 . .
C10 C9 C8 120.8(9) . .
C10 C9 H9 119.6 . .
C8 C9 H9 119.6 . .
C9 C10 C11 120.1(8) . .
C9 C10 C13 121.5(8) . .
C11 C10 C13 118.3(8) . .
C12 C11 C10 120.5(9) . .
C12 C11 H11 119.7 . .
C10 C11 H11 119.7 . .
C11 C12 C7 118.9(9) . .
C11 C12 H12 120.5 . .
C7 C12 H12 120.5 . .
O3 C13 O4B 121.7(9) . .
O3 C13 O4A 116.1(9) . .
O3 C13 C10 122.3(8) . .
O4B C13 C10 114.1(10) . .
O4A C13 C10 118.3(9) . .
O3 C13 Lu1 61.4(4) . .
O4B C13 Lu1 63.3(7) . .
O4A C13 Lu1 57.2(7) . .
C10 C13 Lu1 175.2(6) . .
O6W O6W O6W 90.00(2) 2_654 6_565
O6W O6W O6W 54(4) 2_654 5_664
O6W O6W O6W 36(4) 6_565 5_664

loop_
_geom_bond_atom_site_label_1
_geom_bond_atom_site_label_2
_geom_bond_distance
_geom_bond_site_symmetry_2
Lu1 O1 2.206(5) 3_544
Lu1 O1 2.206(5) 8_564
Lu1 O4A 2.277(14) 6_565
Lu1 O4A 2.277(14) .
Lu1 O1W 2.336(9) .
Lu1 O2W 2.341(9) .
Lu1 O3 2.372(6) 6_565
Lu1 O3 2.372(6) .
Lu1 O4B 2.415(14) 6_565
Lu1 O4B 2.415(14) .
Lu1 C13 2.702(8) .
Lu1 C13 2.702(8) 6_565
O4A C13 1.301(16) .
O1 C1 1.253(7) .
O4B C13 1.285(16) .
O1W H1W 0.8501 .
O1W H1WA 0.8499 .
O2 C4 1.383(8) .
O2 C6 1.448(9) .
O2W H2W 0.8896 .
O2W H2W 0.8896 6_565
O3 C13 1.212(10) .
C1 C2 1.503(14) .
C2 C3 1.396(8) .
C2 C3 1.396(8) 2_657
C3 C4 1.389(10) .
C3 H3 0.9300 .
C4 C5 1.393(9) .
C5 H5 0.9300 .
C6 C7 1.507(11) .
C6 H6A 0.9700 .
C6 H6B 0.9700 .
C7 C8 1.372(13) .
C7 C12 1.402(13) .
C8 C9 1.404(12) .
C8 H8 0.9300 .
C9 C10 1.344(12) .
C9 H9 0.9300 .
C10 C11 1.395(12) .
C10 C13 1.534(10) .
C11 C12 1.371(12) .
C11 H11 0.9300 .
C12 H12 0.9300 .
O4W O4W 0.82(6) 2_655
O6W O6W 1.02(11) 2_654
O6W O6W 1.41(11) 6_565
O6W O6W 1.74(10) 5_664

loop_
_geom_torsion_atom_site_label_1
_geom_torsion_atom_site_label_2
_geom_torsion_atom_site_label_3
_geom_torsion_atom_site_label_4
_geom_torsion
_geom_torsion_site_symmetry_1
_geom_torsion_site_symmetry_4
Lu1 O1 C1 O1 -29.0(8) 3_456 2_657
Lu1 O1 C1 C2 151.0(8) 3_456 .
O1 C1 C2 C3 162.2(5) . .
O1 C1 C2 C3 -17.8(5) 2_657 .
O1 C1 C2 C3 -17.8(5) . 2_657
O1 C1 C2 C3 162.2(5) 2_657 2_657
C3 C2 C3 C4 0.6(5) 2_657 .
C1 C2 C3 C4 -179.4(5) . .
C6 O2 C4 C3 -2.9(12) . .
C6 O2 C4 C5 176.2(7) . .
C2 C3 C4 O2 177.9(6) . .
C2 C3 C4 C5 -1.2(11) . .
O2 C4 C5 C4 -178.5(8) . 2_657
C3 C4 C5 C4 0.6(6) . 2_657
C4 O2 C6 C7 -176.6(7) . .
O2 C6 C7 C8 -89.8(10) . .
O2 C6 C7 C12 92.8(10) . .
C12 C7 C8 C9 -0.4(14) . .
C6 C7 C8 C9 -177.7(8) . .
C7 C8 C9 C10 -1.4(14) . .
C8 C9 C10 C11 1.9(14) . .
C8 C9 C10 C13 177.8(8) . .
C9 C10 C11 C12 -0.7(14) . .
C13 C10 C11 C12 -176.7(8) . .
C10 C11 C12 C7 -1.0(14) . .
C8 C7 C12 C11 1.5(14) . .
C6 C7 C12 C11 179.0(8) . .
Lu1 O3 C13 O4B 20.3(11) . .
Lu1 O3 C13 O4A -17.5(10) . .
Lu1 O3 C13 C10 -176.4(7) . .
Lu1 O4B C13 O3 -19.9(11) . .
Lu1 O4B C13 C10 175.5(6) . .
Lu1 O4A C13 O3 18.3(10) . .
Lu1 O4A C13 C10 178.0(6) . .
C9 C10 C13 O3 178.2(9) . .
C11 C10 C13 O3 -5.9(13) . .
C9 C10 C13 O4B -17.3(13) . .
C11 C10 C13 O4B 158.6(10) . .
C9 C10 C13 O4A 19.7(13) . .
C11 C10 C13 O4A -164.4(10) . .
